data_8103261
loop_
_publ_author_name
'Richard Betz'
'Thomas Gerber'
'Henk Schalekamp'
'Eric Hosten'

_publ_section_title
;
 Refinement of the crystal structure of L-valinemethylester hydrochloride,
 C6H13NO2 &#x2022; HCl, at 200 K
;
_journal_issue 4
_journal_name_full 'Zeitschrift f\"ur Kristallographie - New Crystal Structures'
_journal_page_first 637
_journal_volume 226
_journal_year 2011
_chemical_absolute_configuration syn
_chemical_formula_moiety 'C6 H14 N O2, Cl '
_chemical_formula_sum 'C6 H14 Cl N O2'
_chemical_formula_weight 167.63
_space_group_IT_number 19
_symmetry_cell_setting orthorhombic
_symmetry_space_group_name_Hall 'P 2ac 2ab'
_symmetry_space_group_name_H-M 'P 21 21 21'
_atom_sites_solution_hydrogens geom
_atom_sites_solution_primary direct
_atom_sites_solution_secondary difmap
_audit_creation_method SHELXL-97
_cell_angle_alpha 90.00
_cell_angle_beta 90.00
_cell_angle_gamma 90.00
_cell_formula_units_Z 4
_cell_length_a 5.9023(2)
_cell_length_b 7.2617(2)
_cell_length_c 21.5387(7)
_cell_measurement_reflns_used 7831
_cell_measurement_temperature 200(2)
_cell_measurement_theta_max 28.22
_cell_measurement_theta_min 2.84
_cell_volume 923.16(5)
_computing_cell_refinement 'Bruker SAINT (Bruker, 2010)'
_computing_data_collection 'Bruker APEX2 (Bruker, 2010)'
_computing_data_reduction 'Bruker SAINT'
_computing_molecular_graphics 'ORTEPIII (Farrugia, 1997), MERCURY (Macrae et al., 2008)'
_computing_publication_material 'SHELXL97 (Sheldrick, 2008), PLATON (Spek, 2009)'
_computing_structure_refinement 'SHELXL-97 (Sheldrick, 2008)'
_computing_structure_solution 'SHELXS-97 (Sheldrick, 2008)'
_diffrn_ambient_temperature 200(2)
_diffrn_measured_fraction_theta_full 0.990
_diffrn_measured_fraction_theta_max 0.990
_diffrn_measurement_device_type 'Bruker APEX-II CCD'
_diffrn_measurement_method '\f and \w scans'
_diffrn_radiation_monochromator graphite
_diffrn_radiation_source 'fine-focus sealed tube'
_diffrn_radiation_type MoK\a
_diffrn_radiation_wavelength 0.71073
_diffrn_reflns_av_R_equivalents 0.0246
_diffrn_reflns_av_sigmaI/netI 0.0130
_diffrn_reflns_limit_h_max 7
_diffrn_reflns_limit_h_min -7
_diffrn_reflns_limit_k_max 9
_diffrn_reflns_limit_k_min -9
_diffrn_reflns_limit_l_max 27
_diffrn_reflns_limit_l_min -28
_diffrn_reflns_number 8759
_diffrn_reflns_theta_full 28.29
_diffrn_reflns_theta_max 28.29
_diffrn_reflns_theta_min 1.89
_exptl_absorpt_coefficient_mu 0.364
_exptl_absorpt_correction_type none
_exptl_crystal_colour colourless
_exptl_crystal_density_diffrn 1.206
_exptl_crystal_density_method 'not measured'
_exptl_crystal_description block
_exptl_crystal_F_000 360
_exptl_crystal_size_max 0.511
_exptl_crystal_size_mid 0.324
_exptl_crystal_size_min 0.289
_refine_diff_density_max 0.198
_refine_diff_density_min -0.175
_refine_diff_density_rms 0.033
_refine_ls_abs_structure_details 'Flack H D (1983), Acta Cryst. A39, 876--881.'
_refine_ls_abs_structure_Flack -0.02(5)
_refine_ls_extinction_method none
_refine_ls_goodness_of_fit_ref 1.046
_refine_ls_hydrogen_treatment mixed
_refine_ls_matrix_type full
_refine_ls_number_parameters 117
_refine_ls_number_reflns 2277
_refine_ls_number_restraints 0
_refine_ls_restrained_S_all 1.046
_refine_ls_R_factor_all 0.0271
_refine_ls_R_factor_gt 0.0262
_refine_ls_shift/su_max 0.002
_refine_ls_shift/su_mean 0.000
_refine_ls_structure_factor_coef Fsqd
_refine_ls_weighting_details 'calc w=1/[\s^2^(Fo^2^)+(0.0363P)^2^+0.1828P] where P=(Fo^2^+2Fc^2^)/3'
_refine_ls_weighting_scheme calc
_refine_ls_wR_factor_gt 0.0691
_refine_ls_wR_factor_ref 0.0699
_reflns_number_gt 2207
_reflns_number_total 2277
_reflns_threshold_expression >2sigma(I)
_cod_data_source_file 1267-3629.cff
_cod_data_source_block I
_cod_depositor_comments
;
The following automatic conversions were performed:

'_symmetry_cell_setting' value 'Orthorhombic' changed to
'orthorhombic' according to
/home/saulius/struct/CIF-dictionaries/cif_core.dic dictionary named
'cif_core.dic' version 2.4.1 from 2010-06-29.

Automatic conversion script
Id: cif_fix_values 1715 2011-07-08 13:25:40Z adriana 
;
_cod_original_sg_symbol_H-M 'P2(1)2(1)2(1) '
_cod_database_code 8103261

loop_
_symmetry_equiv_pos_as_xyz
'x, y, z'
'-x+1/2, -y, z+1/2'
'x+1/2, -y+1/2, -z'
'-x, y+1/2, -z+1/2'

loop_
_atom_site_label
_atom_site_type_symbol
_atom_site_fract_x
_atom_site_fract_y
_atom_site_fract_z
_atom_site_U_iso_or_equiv
_atom_site_adp_type
_atom_site_occupancy
_atom_site_symmetry_multiplicity
_atom_site_calc_flag
_atom_site_refinement_flags
_atom_site_disorder_assembly
_atom_site_disorder_group
O1 O 0.83164(19) 0.55409(16) 0.70570(4) 0.0462(3) Uani 1 1 d . . .
O2 O 0.6337(2) 0.29325(16) 0.69689(5) 0.0509(3) Uani 1 1 d . . .
N1 N 0.6229(2) 0.31287(18) 0.57292(5) 0.0366(2) Uani 1 1 d . . .
H71 H 0.617(3) 0.331(2) 0.5337(9) 0.048(5) Uiso 1 1 d . . .
H72 H 0.728(3) 0.231(2) 0.5785(9) 0.040(4) Uiso 1 1 d . . .
H73 H 0.498(3) 0.274(3) 0.5874(9) 0.044(5) Uiso 1 1 d . . .
C1 C 0.7154(2) 0.4290(2) 0.67504(6) 0.0324(3) Uani 1 1 d . . .
C2 C 0.6964(2) 0.4802(2) 0.60678(6) 0.0320(3) Uani 1 1 d . B .
H2 H 0.8506 0.5150 0.5915 0.038 Uiso 1 1 calc R . .
C3 C 0.5363(3) 0.6443(3) 0.59566(8) 0.0523(4) Uani 1 1 d . . .
H3 H 0.5058 0.6429 0.5500 0.063 Uiso 1 1 calc R A 1
C41 C 0.6348(5) 0.8153(3) 0.6069(2) 0.0759(11) Uani 0.686(4) 1 d P B 1
H41A H 0.5324 0.9129 0.5927 0.114 Uiso 0.686(4) 1 calc PR B 1
H41B H 0.7786 0.8240 0.5844 0.114 Uiso 0.686(4) 1 calc PR B 1
H41C H 0.6625 0.8294 0.6515 0.114 Uiso 0.686(4) 1 calc PR B 1
C42 C 0.5913(15) 0.7591(7) 0.5362(2) 0.062(2) Uani 0.314(4) 1 d P B 2
H42A H 0.4961 0.8697 0.5354 0.093 Uiso 0.314(4) 1 calc PR B 2
H42B H 0.5609 0.6845 0.4992 0.093 Uiso 0.314(4) 1 calc PR B 2
H42C H 0.7512 0.7952 0.5367 0.093 Uiso 0.314(4) 1 calc PR B 2
C5 C 0.3086(3) 0.6175(3) 0.62525(12) 0.0708(6) Uani 1 1 d . B .
H51 H 0.2069 0.7171 0.6124 0.106 Uiso 1 1 calc R . .
H52 H 0.3249 0.6190 0.6705 0.106 Uiso 1 1 calc R . .
H53 H 0.2453 0.4990 0.6122 0.106 Uiso 1 1 calc R . .
C6 C 0.8501(4) 0.5279(3) 0.77273(7) 0.0579(5) Uani 1 1 d . . .
H61 H 0.9174 0.4072 0.7813 0.087 Uiso 1 1 calc R . .
H62 H 0.6990 0.5343 0.7915 0.087 Uiso 1 1 calc R . .
H63 H 0.9463 0.6246 0.7904 0.087 Uiso 1 1 calc R . .
Cl1 Cl 0.88621(5) 0.64219(5) 0.929117(13) 0.03526(9) Uani 1 1 d . . .

loop_
_atom_site_aniso_label
_atom_site_aniso_U_11
_atom_site_aniso_U_22
_atom_site_aniso_U_33
_atom_site_aniso_U_23
_atom_site_aniso_U_13
_atom_site_aniso_U_12
O1 0.0505(6) 0.0579(6) 0.0301(5) -0.0002(4) -0.0038(4) -0.0160(5)
O2 0.0653(8) 0.0543(6) 0.0332(5) 0.0080(4) -0.0057(5) -0.0170(6)
N1 0.0240(5) 0.0602(7) 0.0254(5) -0.0043(5) -0.0009(5) 0.0080(5)
C1 0.0266(5) 0.0438(7) 0.0269(5) 0.0001(5) -0.0005(4) 0.0019(5)
C2 0.0222(5) 0.0471(7) 0.0267(6) 0.0043(5) 0.0026(4) 0.0053(5)
C3 0.0416(8) 0.0680(10) 0.0472(8) 0.0171(8) 0.0048(6) 0.0248(8)
C41 0.0412(14) 0.0363(12) 0.150(3) 0.0160(15) 0.0030(17) 0.0012(10)
C42 0.104(5) 0.047(3) 0.035(3) 0.012(2) 0.009(3) 0.028(3)
C5 0.0290(7) 0.0539(10) 0.1293(19) -0.0263(12) 0.0069(9) 0.0071(7)
C6 0.0686(12) 0.0752(11) 0.0298(7) -0.0035(7) -0.0102(7) -0.0135(10)
Cl1 0.02797(14) 0.04886(16) 0.02895(14) -0.00179(12) 0.00043(11) -0.00644(13)

loop_
_atom_type_symbol
_atom_type_description
_atom_type_scat_dispersion_real
_atom_type_scat_dispersion_imag
_atom_type_scat_source
C C 0.0033 0.0016 'International Tables Vol C Tables 4.2.6.8 and 6.1.1.4'
H H 0.0000 0.0000 'International Tables Vol C Tables 4.2.6.8 and 6.1.1.4'
Cl Cl 0.1484 0.1585 'International Tables Vol C Tables 4.2.6.8 and 6.1.1.4'
N N 0.0061 0.0033 'International Tables Vol C Tables 4.2.6.8 and 6.1.1.4'
O O 0.0106 0.0060 'International Tables Vol C Tables 4.2.6.8 and 6.1.1.4'

loop_
_geom_angle_atom_site_label_1
_geom_angle_atom_site_label_2
_geom_angle_atom_site_label_3
_geom_angle
C1 O1 C6 116.42(12)
C2 N1 H71 111.7(12)
C2 N1 H72 106.5(12)
H71 N1 H72 106.0(17)
C2 N1 H73 110.3(13)
H71 N1 H73 112.1(18)
H72 N1 H73 110.1(17)
O2 C1 O1 125.64(13)
O2 C1 C2 123.59(13)
O1 C1 C2 110.77(12)
N1 C2 C1 107.27(11)
N1 C2 C3 112.24(12)
C1 C2 C3 112.65(11)
N1 C2 H2 108.2
C1 C2 H2 108.2
C3 C2 H2 108.2
C41 C3 C5 114.6(2)
C41 C3 C2 114.02(17)
C5 C3 C2 112.55(15)
C41 C3 C42 65.1(3)
C5 C3 C42 127.1(3)
C2 C3 C42 114.4(3)
C41 C3 H3 104.8
C5 C3 H3 104.8
C2 C3 H3 104.8
C42 C3 H3 40.2
C3 C41 H41A 109.5
C3 C41 H41B 109.5
C3 C41 H41C 109.5
C3 C42 H42A 109.5
C3 C42 H42B 109.5
H42A C42 H42B 109.5
C3 C42 H42C 109.5
H42A C42 H42C 109.5
H42B C42 H42C 109.5
C3 C5 H51 109.5
C3 C5 H52 109.5
H51 C5 H52 109.5
C3 C5 H53 109.5
H51 C5 H53 109.5
H52 C5 H53 109.5
O1 C6 H61 109.5
O1 C6 H62 109.5
H61 C6 H62 109.5
O1 C6 H63 109.5
H61 C6 H63 109.5
H62 C6 H63 109.5

loop_
_geom_bond_atom_site_label_1
_geom_bond_atom_site_label_2
_geom_bond_distance
O1 C1 1.3162(17)
O1 C6 1.4604(17)
O2 C1 1.1936(17)
N1 C2 1.4817(18)
N1 H71 0.86(2)
N1 H72 0.866(19)
N1 H73 0.85(2)
C1 C2 1.5208(17)
C2 C3 1.540(2)
C2 H2 1.0000
C3 C41 1.392(3)
C3 C5 1.500(2)
C3 C42 1.563(5)
C3 H3 1.0000
C41 H41A 0.9800
C41 H41B 0.9800
C41 H41C 0.9800
C42 H42A 0.9800
C42 H42B 0.9800
C42 H42C 0.9800
C5 H51 0.9800
C5 H52 0.9800
C5 H53 0.9800
C6 H61 0.9800
C6 H62 0.9800
C6 H63 0.9800

loop_
_geom_hbond_atom_site_label_D
_geom_hbond_atom_site_label_H
_geom_hbond_atom_site_label_A
_geom_hbond_distance_DH
_geom_hbond_distance_HA
_geom_hbond_distance_DA
_geom_hbond_angle_DHA
_geom_hbond_site_symmetry_A
N1 H71 Cl1 0.86(2) 2.26(2) 3.1150(12) 175.3(17) 2_664
N1 H72 Cl1 0.866(19) 2.37(2) 3.1514(12) 149.7(15) 4_746
N1 H73 Cl1 0.85(2) 2.49(2) 3.2510(13) 150.2(16) 4_646
C5 H53 Cl1 0.98 2.85 3.8221(19) 173.3 4_646

loop_
_geom_torsion_atom_site_label_1
_geom_torsion_atom_site_label_2
_geom_torsion_atom_site_label_3
_geom_torsion_atom_site_label_4
_geom_torsion
C6 O1 C1 O2 -3.6(2)
C6 O1 C1 C2 176.12(13)
O2 C1 C2 N1 -15.85(18)
O1 C1 C2 N1 164.43(11)
O2 C1 C2 C3 108.15(17)
O1 C1 C2 C3 -71.57(15)
N1 C2 C3 C41 -158.2(2)
C1 C2 C3 C41 80.6(2)
N1 C2 C3 C5 69.15(18)
C1 C2 C3 C5 -52.1(2)
N1 C2 C3 C42 -85.8(4)
C1 C2 C3 C42 153.0(3)
